data_1531086
loop_
_publ_author_name
'Avdeev, M.'
'Ferreira, V.M.'
'Seabra, M.P.'

_publ_section_title
;
 Crystal structure of dielectric ceramics in the (La (Mg0.5 Ti0.5) O3) -
 (Ba Ti O3) system
;
_journal_name_full 'Journal of Materials Research'
_journal_page_first 1112
_journal_page_last 1117
_journal_volume 17
_journal_year 2002
_chemical_formula_sum 'Ba0.1 La0.9 Mg0.45 O3 Ti0.55'
_chemical_name_systematic '(La0.9 Ba0.1) (Mg0.45 Ti0.55) O3'
_space_group_IT_number 14
_symmetry_space_group_name_Hall '-P 2yn'
_symmetry_space_group_name_H-M 'P 1 21/n 1'
_cell_angle_alpha 90
_cell_angle_beta 90
_cell_angle_gamma 90
_cell_formula_units_Z 4
_cell_length_a 5.58172
_cell_length_b 5.5721
_cell_length_c 7.8785
_cell_volume 245.036
_citation_journal_id_ASTM JMREEE
_cod_data_source_file Avdeev_JMREEE_2002_1171.cif
_cod_data_source_block Ba0.1La0.9Mg0.45O3Ti0.55
_cod_original_cell_volume 245.0363
_cod_original_sg_symbol_Hall '-P 2ybc (x-z,y,z)'
_cod_database_code 1531086

loop_
_symmetry_equiv_pos_as_xyz
x,y,z
-x+1/2,y+1/2,-z+1/2
-x,-y,-z
x-1/2,-y-1/2,z-1/2

loop_
_atom_site_label
_atom_site_type_symbol
_atom_site_fract_x
_atom_site_fract_y
_atom_site_fract_z
_atom_site_occupancy
_atom_site_U_iso_or_equiv
La1 La+3 0.4957 0.52089 0.2478 0.9 0.0
Ti2 Ti+4 0 0.5 0 0.44 0.0
Ti1 Ti+4 0.5 0 0 0.66 0.0
Mg1 Mg+2 0.5 0 0 0.34 0.0
Ba1 Ba+2 0.4957 0.52089 0.2478 0.1 0.0
O3 O-2 0.5643 0.9917 0.2437 1 0.0
O1 O-2 0.2831 0.2525 0.0426 1 0.0
Mg2 Mg+2 0 0.5 0 0.56 0.0
O2 O-2 0.252 0.8183 0.0254 1 0.0
